data_7206127
loop_
_publ_author_name
'Grobelny, Pawel'
'Mukherjee, Arijit'
'Desiraju, Gautam R.'

_publ_section_title
;
 Drug-drug co-crystals: Temperature-dependent proton mobility in the
 molecular complex of isoniazid with 4-aminosalicylic acid
;
_journal_issue 13
_journal_name_full CrystEngComm
_journal_page_first 4358
_journal_paper_doi 10.1039/c0ce00842g
_journal_volume 13
_journal_year 2011
_chemical_compound_source 'see text'
_chemical_formula_moiety 'C13 H14 N4 O4, C7 H7 N O3, C6 H7 N3 O'
_chemical_formula_sum 'C26 H28 N8 O8'
_chemical_formula_weight 580.56
_chemical_name_common 'Isoniazid:4-aminosalicylic acid co-crystal'
_chemical_name_systematic ?
_space_group_IT_number 33
_symmetry_cell_setting orthorhombic
_symmetry_Int_Tables_number 33
_symmetry_space_group_name_Hall 'P 2c -2n'
_symmetry_space_group_name_H-M 'P n a 21'
_atom_sites_solution_hydrogens geom
_atom_sites_solution_primary direct
_atom_sites_solution_secondary difmap
_cell_angle_alpha 90
_cell_angle_beta 90
_cell_angle_gamma 90
_cell_formula_units_Z 4
_cell_length_a 21.859(2)
_cell_length_b 16.5084(14)
_cell_length_c 7.2459(6)
_cell_measurement_reflns_used 6885
_cell_measurement_temperature 140(2)
_cell_measurement_theta_max 27.5
_cell_measurement_theta_min 1.9
_cell_volume 2614.7(4)
_computing_publication_material 'PLATON (Spek, 2003)'
_diffrn_ambient_temperature 140
_diffrn_detector CCD
_diffrn_detector_area_resol_mean 13.6612
_diffrn_measured_fraction_theta_full 0.998
_diffrn_measured_fraction_theta_max 0.998
_diffrn_measurement_details
;
scan:
Number of images: 180
Slice: -60.0000 - 120.0000
Image width: 1.0000
Exp time: 16.0000
Rotation axis: Omega
Omega: 0.0000
Chi: 54.0000
Phi: 0.0000
XTD: 49.4168
2theta: 29.5585
scan:
Number of images: 180
Slice: -60.0000 - 120.0000
Image width: 1.0000
Exp time: 16.0000
Rotation axis: Omega
Omega: 0.0000
Chi: 54.0000
Phi: 120.0000
XTD: 49.4168
2theta: 29.5585
scan:
Number of images: 180
Slice: -60.0000 - 120.0000
Image width: 1.0000
Exp time: 16.0000
Rotation axis: Omega
Omega: 0.0000
Chi: 54.0000
Phi: 240.0000
XTD: 49.4168
2theta: 29.5585

;
_diffrn_measurement_device
;
XtaLABmini: Fixed Chi 2 circle
;
_diffrn_measurement_device_type
;
Rigaku Mercury375R (2x2 bin mode)
;
_diffrn_measurement_method 'profile data from \w-scans'
_diffrn_measurement_specimen_support Fiber
_diffrn_orient_matrix_type d*Trek
_diffrn_orient_matrix_UB_11 0.014947
_diffrn_orient_matrix_UB_12 -0.136173
_diffrn_orient_matrix_UB_13 0.016734
_diffrn_orient_matrix_UB_21 0.060154
_diffrn_orient_matrix_UB_22 0.006848
_diffrn_orient_matrix_UB_23 0.001993
_diffrn_orient_matrix_UB_31 -0.002112
_diffrn_orient_matrix_UB_32 0.005346
_diffrn_orient_matrix_UB_33 0.045386
_diffrn_radiation_monochromator 'Graphite Monochromator'
_diffrn_radiation_probe x-ray
_diffrn_radiation_type MoK\a
_diffrn_radiation_wavelength 0.71075
_diffrn_reflns_av_R_equivalents 0.0504
_diffrn_reflns_av_sigmaI/netI 0.0229
_diffrn_reflns_limit_h_max 28
_diffrn_reflns_limit_h_min -28
_diffrn_reflns_limit_k_max 21
_diffrn_reflns_limit_k_min -21
_diffrn_reflns_limit_l_max 9
_diffrn_reflns_limit_l_min -9
_diffrn_reflns_number 27058
_diffrn_reflns_theta_full 27.47
_diffrn_reflns_theta_max 27.47
_diffrn_reflns_theta_min 1.55
_diffrn_source 'Sealed Tube'
_diffrn_source_current 12.0
_diffrn_source_power 0.6
_diffrn_source_voltage 50.0
_exptl_absorpt_coefficient_mu 0.112
_exptl_absorpt_correction_T_max 1.000
_exptl_absorpt_correction_T_min 0.844
_exptl_absorpt_correction_type multi-scan
_exptl_absorpt_process_details 'Jacobson, R. (1998) Private communication'
_exptl_crystal_colour Yellow
_exptl_crystal_density_diffrn 1.475
_exptl_crystal_density_method 'Not Measured'
_exptl_crystal_description Block
_exptl_crystal_F_000 1216
_exptl_crystal_size_max 0.40
_exptl_crystal_size_mid 0.30
_exptl_crystal_size_min 0.15
_refine_diff_density_max 0.237
_refine_diff_density_min -0.202
_refine_diff_density_rms 0.059
_refine_ls_extinction_method none
_refine_ls_goodness_of_fit_ref 1.138
_refine_ls_hydrogen_treatment refall
_refine_ls_matrix_type full
_refine_ls_number_parameters 492
_refine_ls_number_reflns 3240
_refine_ls_number_restraints 1
_refine_ls_restrained_S_all 1.137
_refine_ls_R_factor_all 0.0419
_refine_ls_R_factor_gt 0.0384
_refine_ls_shift/su_max 0.001
_refine_ls_shift/su_mean 0.000
_refine_ls_structure_factor_coef Fsqd
_refine_ls_weighting_details 'calc w=1/[\s^2^(Fo^2^)+(0.0707P)^2^+0.3475P] where P=(Fo^2^+2Fc^2^)/3'
_refine_ls_weighting_scheme calc
_refine_ls_wR_factor_gt 0.1047
_refine_ls_wR_factor_ref 0.1144
_reflns_number_gt 3116
_reflns_number_total 3240
_reflns_threshold_expression >2\s(I)
_cod_data_source_file c0ce00842g.txt
_cod_data_source_block datam3
_cod_depositor_comments
;
The following automatic conversions were performed:

'_symmetry_cell_setting' value 'Orthorhombic' changed to
'orthorhombic' according to
/home/saulius/struct/CIF-dictionaries/cif_core.dic dictionary named
'cif_core.dic' version 2.4.1 from
2010-06-29.

'_exptl_absorpt_correction_type' value 'Multi-scan'
changed to 'multi-scan' according to
/home/saulius/struct/CIF-dictionaries/cif_core.dic dictionary named
'cif_core.dic' version 2.4.1 from 2010-06-29.

Automatic conversion script
Id: cif_fix_values 1715 2011-07-08 13:25:40Z adriana 
;
_cod_database_code 7206127

loop_
_symmetry_equiv_pos_site_id
_symmetry_equiv_pos_as_xyz
1 x,y,z
2 -x,-y,1/2+z
3 1/2-x,1/2+y,1/2+z
4 1/2+x,1/2-y,z

loop_
_atom_site_aniso_label
_atom_site_aniso_U_11
_atom_site_aniso_U_22
_atom_site_aniso_U_33
_atom_site_aniso_U_23
_atom_site_aniso_U_13
_atom_site_aniso_U_12
O2 0.0220(8) 0.0293(9) 0.0558(12) -0.0030(9) 0.0019(9) -0.0066(7)
O6 0.0273(9) 0.0269(8) 0.0505(11) 0.0002(8) 0.0039(9) 0.0066(7)
O7 0.0255(8) 0.0222(8) 0.0543(12) -0.0025(9) 0.0059(9) -0.0024(6)
O8 0.0191(8) 0.0348(9) 0.0470(11) -0.0037(9) 0.0019(8) 0.0033(7)
N4 0.0265(10) 0.0240(9) 0.0338(11) -0.0016(9) 0.0040(9) -0.0026(7)
N5 0.0227(10) 0.0194(9) 0.0434(12) 0.0007(9) 0.0046(9) -0.0024(7)
N6 0.0359(11) 0.0188(9) 0.0495(15) -0.0012(10) 0.0013(12) -0.0022(8)
N8 0.0301(11) 0.0278(10) 0.0421(12) 0.0025(10) 0.0020(11) -0.0081(9)
C7 0.0201(10) 0.0273(11) 0.0316(12) -0.0021(10) -0.0001(9) -0.0035(8)
C8 0.0213(10) 0.0253(12) 0.0271(13) -0.0001(9) 0.0002(9) -0.0020(9)
C9 0.0210(10) 0.0220(10) 0.0240(10) 0.0009(9) 0.0040(9) -0.0037(8)
C10 0.0180(10) 0.0271(11) 0.0282(12) 0.0007(9) 0.0023(9) -0.0029(8)
C11 0.0230(11) 0.0257(11) 0.0318(12) 0.0006(10) 0.0029(10) 0.0021(9)
C12 0.0240(11) 0.0226(10) 0.0288(11) 0.0003(10) 0.0030(10) -0.0025(8)
C20 0.0190(10) 0.0243(10) 0.0264(11) 0.0002(9) -0.0019(9) -0.0011(8)
C21 0.0190(10) 0.0330(12) 0.0244(11) -0.0009(10) -0.0005(9) 0.0036(8)
C22 0.0199(10) 0.0331(12) 0.0275(12) -0.0015(10) 0.0001(9) -0.0067(9)
C23 0.0259(11) 0.0285(11) 0.0233(10) -0.0007(10) -0.0011(10) -0.0056(9)
C24 0.0221(10) 0.0243(11) 0.0312(13) 0.0009(10) 0.0008(10) -0.0008(9)
C25 0.0201(10) 0.0251(10) 0.0275(13) 0.0014(9) 0.0002(9) -0.0008(8)
C26 0.0243(11) 0.0236(10) 0.0307(12) 0.0026(10) -0.0008(10) 0.0011(8)
O3 0.0254(8) 0.0247(8) 0.0578(13) 0.0050(9) 0.0025(9) -0.0032(6)
O4 0.0219(7) 0.0232(8) 0.0582(12) 0.0005(9) 0.0025(9) 0.0005(6)
O5 0.0196(7) 0.0288(9) 0.0455(10) 0.0010(8) 0.0054(8) -0.0054(6)
N7 0.0296(11) 0.0241(10) 0.0487(14) 0.0007(10) 0.0057(11) 0.0018(8)
C13 0.0212(10) 0.0243(10) 0.0261(11) 0.0007(9) -0.0008(9) -0.0029(8)
C14 0.0200(10) 0.0272(11) 0.0258(11) 0.0013(9) -0.0009(9) -0.0044(8)
C15 0.0182(10) 0.0296(12) 0.0266(12) -0.0016(10) 0.0003(9) -0.0003(8)
C16 0.0254(11) 0.0252(10) 0.0248(11) -0.0006(10) -0.0016(10) -0.0003(8)
C17 0.0225(10) 0.0269(11) 0.0276(12) 0.0032(10) 0.0004(9) -0.0046(9)
C18 0.0184(10) 0.0295(11) 0.0248(12) 0.0009(10) 0.0020(9) -0.0018(8)
C19 0.0236(10) 0.0265(11) 0.0333(12) 0.0022(10) -0.0002(10) -0.0024(8)
O1 0.0217(8) 0.0319(9) 0.0519(12) -0.0048(9) -0.0052(9) 0.0037(6)
N1 0.0250(9) 0.0252(9) 0.0325(11) -0.0015(9) -0.0008(9) -0.0014(7)
N2 0.0214(9) 0.0233(9) 0.0557(15) -0.0001(11) -0.0044(10) 0.0009(7)
N3 0.0281(10) 0.0236(10) 0.0680(18) -0.0012(12) -0.0035(13) -0.0007(8)
C1 0.0220(10) 0.0314(12) 0.0309(12) -0.0023(10) 0.0013(10) -0.0001(9)
C2 0.0201(10) 0.0292(12) 0.0258(12) 0.0000(9) 0.0017(9) -0.0019(9)
C3 0.0192(10) 0.0274(11) 0.0234(10) -0.0020(9) -0.0029(9) 0.0003(8)
C4 0.0193(10) 0.0332(12) 0.0282(11) -0.0008(10) 0.0005(9) -0.0003(9)
C5 0.0224(11) 0.0294(11) 0.0335(13) 0.0026(10) -0.0001(10) -0.0018(9)
C6 0.0213(10) 0.0269(11) 0.0304(12) -0.0032(11) -0.0038(10) 0.0027(8)

loop_
_atom_site_label
_atom_site_type_symbol
_atom_site_thermal_displace_type
_atom_site_fract_x
_atom_site_fract_y
_atom_site_fract_z
_atom_site_occupancy
_atom_site_U_iso_or_equiv
_atom_site_calc_flag
_atom_site_refinement_flags
O2 O Uani 0.11406(8) 0.10522(10) 0.5845(3) 1.000 0.0357(6) . .
O6 O Uani 0.31658(8) 0.50655(11) 0.5131(3) 1.000 0.0349(5) . .
O7 O Uani 0.22096(8) 0.53710(10) 0.5990(3) 1.000 0.0340(5) . .
O8 O Uani 0.39842(8) 0.61692(12) 0.5098(3) 1.000 0.0336(5) . .
N4 N Uani 0.20085(9) 0.38484(12) 0.5897(3) 1.000 0.0281(6) . .
N5 N Uani 0.21585(9) 0.08093(12) 0.5701(3) 1.000 0.0285(6) . .
N6 N Uani 0.21031(11) -0.00519(12) 0.5717(4) 1.000 0.0347(7) . .
N8 N Uani 0.33264(11) 0.89180(13) 0.5815(4) 1.000 0.0333(6) . .
C7 C Uani 0.24333(10) 0.33381(15) 0.6545(4) 1.000 0.0263(6) . .
C8 C Uani 0.23523(10) 0.25010(14) 0.6524(4) 1.000 0.0246(7) . .
C9 C Uani 0.18101(10) 0.21902(12) 0.5825(3) 1.000 0.0223(6) . .
C10 C Uani 0.13680(10) 0.27213(15) 0.5186(3) 1.000 0.0244(6) . .
C11 C Uani 0.14818(10) 0.35511(15) 0.5238(4) 1.000 0.0268(7) . .
C12 C Uani 0.16728(10) 0.12941(13) 0.5784(4) 1.000 0.0251(6) . .
C20 C Uani 0.29256(10) 0.64346(13) 0.5820(3) 1.000 0.0232(6) . .
C21 C Uani 0.35261(10) 0.67089(15) 0.5459(3) 1.000 0.0255(6) . .
C22 C Uani 0.36584(11) 0.75298(15) 0.5456(4) 1.000 0.0268(7) . .
C23 C Uani 0.32030(11) 0.81061(14) 0.5832(4) 1.000 0.0259(6) . .
C24 C Uani 0.26107(11) 0.78310(14) 0.6286(4) 1.000 0.0259(7) . .
C25 C Uani 0.24844(10) 0.70149(14) 0.6275(3) 1.000 0.0242(6) . .
C26 C Uani 0.27718(11) 0.55697(13) 0.5631(3) 1.000 0.0262(6) . .
O3 O Uani 0.42417(8) 0.00191(10) 0.3856(3) 1.000 0.0360(6) . .
O4 O Uani 0.52158(8) 0.03619(10) 0.3298(4) 1.000 0.0344(5) . .
O5 O Uani 0.34715(7) 0.11620(11) 0.4637(3) 1.000 0.0313(5) . .
N7 N Uani 0.40900(10) 0.38936(13) 0.3549(4) 1.000 0.0341(7) . .
C13 C Uani 0.44933(10) 0.14074(14) 0.3519(3) 1.000 0.0239(6) . .
C14 C Uani 0.39152(10) 0.16885(14) 0.4076(3) 1.000 0.0243(6) . .
C15 C Uani 0.37832(10) 0.25103(14) 0.4083(3) 1.000 0.0248(7) . .
C16 C Uani 0.42233(10) 0.30792(13) 0.3554(4) 1.000 0.0251(6) . .
C17 C Uani 0.48015(11) 0.28022(14) 0.2948(3) 1.000 0.0257(6) . .
C18 C Uani 0.49277(10) 0.19858(14) 0.2949(3) 1.000 0.0242(6) . .
C19 C Uani 0.46406(10) 0.05388(14) 0.3560(4) 1.000 0.0278(6) . .
O1 O Uani 0.37595(8) 0.40008(11) 0.8303(3) 1.000 0.0352(6) . .
N1 N Uani 0.45641(9) 0.11697(12) 0.8411(3) 1.000 0.0276(6) . .
N2 N Uani 0.47767(9) 0.42123(12) 0.8492(4) 1.000 0.0335(7) . .
N3 N Uani 0.47334(10) 0.50661(13) 0.8483(5) 1.000 0.0399(8) . .
C1 C Uani 0.50068(11) 0.16651(15) 0.7801(4) 1.000 0.0281(7) . .
C2 C Uani 0.49489(10) 0.24987(14) 0.7760(4) 1.000 0.0250(7) . .
C3 C Uani 0.44018(10) 0.28380(13) 0.8382(3) 1.000 0.0233(6) . .
C4 C Uani 0.39399(11) 0.23278(16) 0.8992(4) 1.000 0.0269(6) . .
C5 C Uani 0.40373(11) 0.14974(15) 0.8991(4) 1.000 0.0284(7) . .
C6 C Uani 0.42809(10) 0.37331(14) 0.8391(4) 1.000 0.0262(6) . .
H5N H Uiso 0.2532(16) 0.0979(18) 0.549(6) 1.000 0.043(9) . .
H6A H Uiso 0.199(3) -0.028(3) 0.696(10) 1.000 0.11(2) . .
H6B H Uiso 0.1839(16) -0.021(2) 0.485(5) 1.000 0.036(9) . .
H7 H Uiso 0.2806(13) 0.3572(17) 0.692(5) 1.000 0.030(7) . .
H7O H Uiso 0.212(2) 0.465(3) 0.598(9) 1.000 0.088(15) . .
H8 H Uiso 0.2668(15) 0.2159(19) 0.709(5) 1.000 0.038(9) . .
H8A H Uiso 0.3642(17) 0.910(2) 0.539(5) 1.000 0.041(9) . .
H8B H Uiso 0.2999(15) 0.9248(19) 0.583(5) 1.000 0.032(8) . .
H8O H Uiso 0.373(2) 0.565(3) 0.512(7) 1.000 0.076(14) . .
H10 H Uiso 0.0991(15) 0.252(2) 0.461(5) 1.000 0.039(9) . .
H11 H Uiso 0.1210(12) 0.3962(16) 0.469(4) 1.000 0.021(6) . .
H22 H Uiso 0.4030(15) 0.7749(19) 0.516(5) 1.000 0.038(9) . .
H24 H Uiso 0.2294(15) 0.825(2) 0.649(5) 1.000 0.043(9) . .
H25 H Uiso 0.2067(15) 0.6774(19) 0.658(5) 1.000 0.046(9) . .
H4O H Uiso 0.5332(19) -0.016(3) 0.333(8) 1.000 0.070(13) . .
H5O H Uiso 0.3597(16) 0.065(2) 0.446(6) 1.000 0.047(10) . .
H7A H Uiso 0.3772(16) 0.405(2) 0.426(5) 1.000 0.037(9) . .
H7B H Uiso 0.4429(16) 0.427(2) 0.340(6) 1.000 0.052(10) . .
H15A H Uiso 0.3349(14) 0.2653(18) 0.441(5) 1.000 0.032(8) . .
H17 H Uiso 0.5104(14) 0.3165(18) 0.260(5) 1.000 0.028(7) . .
H18 H Uiso 0.5303(11) 0.1802(14) 0.251(4) 1.000 0.012(6) . .
H1 H Uiso 0.5370(14) 0.1339(19) 0.741(5) 1.000 0.036(8) . .
H2 H Uiso 0.5247(15) 0.2789(19) 0.740(5) 1.000 0.036(8) . .
H2N H Uiso 0.5149(15) 0.404(2) 0.868(6) 1.000 0.043(9) . .
H3A H Uiso 0.452(2) 0.516(2) 0.747(7) 1.000 0.053(12) . .
H3B H Uiso 0.4445(19) 0.520(3) 0.952(7) 1.000 0.056(11) . .
H4 H Uiso 0.3553(14) 0.254(2) 0.939(5) 1.000 0.037(9) . .
H5 H Uiso 0.3720(15) 0.1108(19) 0.939(5) 1.000 0.037(8) . .

loop_
_atom_type_symbol
_atom_type_description
_atom_type_scat_dispersion_real
_atom_type_scat_dispersion_imag
_atom_type_scat_source
O O 0.0106 0.0060 'International Tables Vol C Tables 4.2.6.8 and 6.1.1.4'
N N 0.0061 0.0033 'International Tables Vol C Tables 4.2.6.8 and 6.1.1.4'
H H 0.0000 0.0000 'International Tables Vol C Tables 4.2.6.8 and 6.1.1.4'
C C 0.0033 0.0016 'International Tables Vol C Tables 4.2.6.8 and 6.1.1.4'

loop_
_geom_angle_atom_site_label_1
_geom_angle_atom_site_label_2
_geom_angle_atom_site_label_3
_geom_angle
_geom_angle_site_symmetry_1
_geom_angle_site_symmetry_2
_geom_angle_site_symmetry_3
_geom_angle_publ_flag
C26 O7 H7O 114(2) . . . no
C21 O8 H8O 98(3) . . . no
C19 O4 H4O 119(3) . . . no
C14 O5 H5O 110(2) . . . no
C7 N4 C11 119.4(2) . . . yes
N6 N5 C12 122.1(2) . . . yes
C11 N4 H7O 122(2) . . . no
C7 N4 H7O 119(2) . . . no
C12 N5 H5N 124(2) . . . no
N6 N5 H5N 114(2) . . . no
H6A N6 H6B 111(4) . . . no
N5 N6 H6B 110(2) . . . no
N5 N6 H6A 114(3) . . . no
H8A N8 H8B 117(3) . . . no
C23 N8 H8B 116(2) . . . no
C23 N8 H8A 122(2) . . . no
C16 N7 H7A 116(2) . . . no
H7A N7 H7B 118(3) . . . no
C16 N7 H7B 118(2) . . . no
C1 N1 C5 118.5(2) . . . yes
N3 N2 C6 122.21(19) . . . yes
C6 N2 H2N 125(2) . . . no
N3 N2 H2N 113(2) . . . no
N2 N3 H3B 105(3) . . . no
N2 N3 H3A 102(2) . . . no
H3A N3 H3B 105(4) . . . no
N4 C7 C8 122.2(2) . . . yes
C7 C8 C9 118.7(2) . . . no
C8 C9 C12 122.6(2) . . . no
C10 C9 C12 118.4(2) . . . no
C8 C9 C10 119.0(2) . . . no
C9 C10 C11 119.3(2) . . . no
N4 C11 C10 121.6(2) . . . yes
O2 C12 N5 124.1(2) . . . yes
O2 C12 C9 120.3(2) . . . yes
N5 C12 C9 115.57(19) . . . yes
C25 C20 C26 121.9(2) . . . no
C21 C20 C26 120.4(2) . . . no
C21 C20 C25 117.7(2) . . . no
O8 C21 C22 119.0(2) . . . yes
O8 C21 C20 120.5(2) . . . yes
C20 C21 C22 120.5(2) . . . no
C21 C22 C23 121.0(2) . . . no
N8 C23 C22 121.5(2) . . . yes
C22 C23 C24 118.6(2) . . . no
N8 C23 C24 119.9(2) . . . yes
C23 C24 C25 119.9(2) . . . no
C20 C25 C24 122.3(2) . . . no
O6 C26 C20 121.0(2) . . . yes
O7 C26 C20 116.3(2) . . . yes
O6 C26 O7 122.8(2) . . . yes
C8 C7 H7 121.3(17) . . . no
N4 C7 H7 116.3(17) . . . no
C7 C8 H8 118.5(19) . . . no
C9 C8 H8 122.7(19) . . . no
C11 C10 H10 120(2) . . . no
C9 C10 H10 121(2) . . . no
C10 C11 H11 124.0(16) . . . no
N4 C11 H11 114.2(16) . . . no
C21 C22 H22 125(2) . . . no
C23 C22 H22 114(2) . . . no
C23 C24 H24 116.9(19) . . . no
C25 C24 H24 123.0(19) . . . no
C20 C25 H25 113.6(18) . . . no
C24 C25 H25 124.1(18) . . . no
C14 C13 C18 117.8(2) . . . no
C14 C13 C19 120.9(2) . . . no
C18 C13 C19 121.3(2) . . . no
O5 C14 C13 121.0(2) . . . yes
C13 C14 C15 120.7(2) . . . no
O5 C14 C15 118.3(2) . . . yes
C14 C15 C16 120.9(2) . . . no
C15 C16 C17 118.9(2) . . . no
N7 C16 C15 120.8(2) . . . yes
N7 C16 C17 120.3(2) . . . yes
C16 C17 C18 119.7(2) . . . no
C13 C18 C17 121.9(2) . . . no
O3 C19 O4 123.2(2) . . . yes
O4 C19 C13 115.3(2) . . . yes
O3 C19 C13 121.6(2) . . . yes
C16 C15 H15A 123.8(17) . . . no
C14 C15 H15A 115.2(17) . . . no
C16 C17 H17 120.9(19) . . . no
C18 C17 H17 119.3(18) . . . no
C13 C18 H18 118.3(15) . . . no
C17 C18 H18 119.7(15) . . . no
N1 C1 C2 123.2(2) . . . yes
C1 C2 C3 118.1(2) . . . no
C2 C3 C4 118.9(2) . . . no
C4 C3 C6 117.9(2) . . . no
C2 C3 C6 123.2(2) . . . no
C3 C4 C5 119.2(2) . . . no
N1 C5 C4 122.1(2) . . . yes
O1 C6 C3 121.3(2) . . . yes
N2 C6 C3 115.96(19) . . . yes
O1 C6 N2 122.8(2) . . . yes
N1 C1 H1 109.7(18) . . . no
C2 C1 H1 127.1(18) . . . no
C1 C2 H2 120(2) . . . no
C3 C2 H2 122(2) . . . no
C3 C4 H4 121(2) . . . no
C5 C4 H4 120(2) . . . no
N1 C5 H5 115.6(19) . . . no
C4 C5 H5 122.3(19) . . . no

loop_
_geom_bond_atom_site_label_1
_geom_bond_atom_site_label_2
_geom_bond_distance
_geom_bond_site_symmetry_1
_geom_bond_site_symmetry_2
_geom_bond_publ_flag
O2 C12 1.231(3) . . yes
O6 C26 1.251(3) . . yes
O7 C26 1.298(3) . . yes
O8 C21 1.366(3) . . yes
O7 H7O 1.21(5) . . no
O8 H8O 1.02(5) . . no
O3 C19 1.242(3) . . yes
O4 C19 1.305(3) . . yes
O5 C14 1.364(3) . . yes
O4 H4O 0.90(5) . . no
O5 H5O 0.90(3) . . no
O1 C6 1.224(3) . . yes
N4 C7 1.339(3) . . yes
N4 C11 1.340(3) . . yes
N5 N6 1.427(3) . . yes
N5 C12 1.331(3) . . yes
N8 C23 1.367(3) . . yes
N4 H7O 1.35(5) . . no
N5 H5N 0.88(3) . . no
N6 H6A 1.01(7) . . no
N6 H6B 0.89(3) . . no
N8 H8A 0.81(4) . . no
N8 H8B 0.90(3) . . no
N7 C16 1.376(3) . . yes
N7 H7B 0.97(3) . . no
N7 H7A 0.90(4) . . no
N1 C5 1.340(3) . . yes
N1 C1 1.342(3) . . yes
N2 C6 1.344(3) . . yes
N2 N3 1.413(3) . . yes
N2 H2N 0.87(3) . . no
N3 H3A 0.88(5) . . no
N3 H3B 1.01(5) . . no
C7 C8 1.393(3) . . no
C8 C9 1.387(3) . . no
C9 C10 1.385(3) . . no
C9 C12 1.510(3) . . no
C10 C11 1.393(3) . . no
C20 C25 1.399(3) . . no
C20 C26 1.473(3) . . no
C20 C21 1.413(3) . . no
C21 C22 1.386(3) . . no
C22 C23 1.404(3) . . no
C23 C24 1.411(3) . . no
C24 C25 1.375(3) . . no
C7 H7 0.94(3) . . no
C8 H8 0.98(3) . . no
C10 H10 0.98(3) . . no
C11 H11 0.99(3) . . no
C22 H22 0.92(3) . . no
C24 H24 0.99(3) . . no
C25 H25 1.02(3) . . no
C13 C14 1.405(3) . . no
C13 C19 1.470(3) . . no
C13 C18 1.409(3) . . no
C14 C15 1.387(3) . . no
C15 C16 1.398(3) . . no
C16 C17 1.414(3) . . no
C17 C18 1.376(3) . . no
C15 H15A 1.01(3) . . no
C17 H17 0.93(3) . . no
C18 H18 0.93(2) . . no
C1 C2 1.382(3) . . no
C2 C3 1.395(3) . . no
C3 C4 1.387(3) . . no
C3 C6 1.501(3) . . no
C4 C5 1.387(4) . . no
C1 H1 1.00(3) . . no
C2 H2 0.85(3) . . no
C4 H4 0.96(3) . . no
C5 H5 0.99(3) . . no

loop_
_geom_contact_atom_site_label_1
_geom_contact_atom_site_label_2
_geom_contact_distance
_geom_contact_site_symmetry_1
_geom_contact_site_symmetry_2
_geom_contact_publ_flag
O1 N6 3.010(3) . 3_555 no
O1 O6 3.171(3) . . no
O1 N3 2.764(3) . . no
O1 C7 3.350(3) . . no
O2 N3 3.038(3) . 3_544 no
O2 N6 2.785(3) . . no
O2 O8 3.100(3) . 3_545 no
O3 C1 3.319(3) . 2_654 no
O3 O5 2.591(2) . . no
O3 N8 3.053(3) . 1_545 no
O4 N1 2.575(3) . 2_654 no
O4 C1 3.401(3) . 2_654 no
O5 N5 3.028(3) . . no
O5 O3 2.591(2) . . no
O6 O8 2.554(3) . . no
O6 N6 3.258(4) . 3_554 no
O6 O1 3.171(3) . . no
O6 N7 3.023(3) . . no
O8 N2 3.015(3) . 2_664 no
O8 O2 3.100(3) . 3_554 no
O8 O6 2.554(3) . . no
O1 H6B 2.16(3) . 3_555 no
O1 H3A 2.61(4) . . no
O1 H3B 2.64(5) . . no
O1 H7 2.42(3) . . no
O1 H4 2.58(3) . . no
O2 H3B 2.13(5) . 3_544 no
O2 H10 2.60(3) . . no
O2 H6B 2.68(3) . . no
O3 H8A 2.29(4) . 1_545 no
O3 H1 2.62(3) . 2_654 no
O3 H5O 1.81(4) . . no
O4 H11 2.64(3) . 4_555 no
O4 H18 2.45(2) . . no
O5 H25 2.70(3) . 3_544 no
O5 H5N 2.17(4) . . no
O6 H7 2.89(3) . . no
O6 H6A 2.39(7) . 3_554 no
O6 H8O 1.57(5) . . no
O6 H7A 2.23(3) . . no
O7 H25 2.38(3) . . no
O7 H5 2.64(3) . 3_554 no
O8 H17 2.91(3) . 2_665 no
O8 H3A 2.67(4) . . no
O8 H2N 2.18(4) . 2_664 no
N1 C19 3.315(3) . 2_655 no
N1 O4 2.575(3) . 2_655 no
N2 O8 3.015(3) . 2_665 no
N3 O2 3.038(3) . 3_555 no
N3 O1 2.764(3) . . no
N3 N7 3.093(3) . 2_665 no
N5 O5 3.028(3) . . no
N6 O6 3.258(4) . 3_545 no
N6 O2 2.785(3) . . no
N6 N8 3.170(3) . 1_545 no
N6 O1 3.010(3) . 3_544 no
N7 N3 3.093(3) . 2_664 no
N7 O6 3.023(3) . . no
N8 C11 3.288(4) . 3_555 no
N8 O3 3.053(3) . 1_565 no
N8 N6 3.170(3) . 1_565 no
N1 H4O 1.68(5) . 2_655 no
N2 H2 2.68(3) . . no
N3 H7B 2.14(3) . 2_665 no
N5 H8 2.69(3) . . no
N6 H24 2.89(3) . 1_545 no
N6 H8B 2.28(3) . 1_545 no
C1 C18 3.560(4) . . no
C1 C13 3.327(4) . . no
C1 O3 3.319(3) . 2_655 no
C1 O4 3.401(3) . 2_655 no
C2 C16 3.567(4) . . no
C2 C18 3.588(4) . . no
C2 C17 3.537(4) . . no
C3 C17 3.422(3) . 1_556 no
C3 C16 3.543(4) . . no
C3 C15 3.439(3) . . no
C4 C15 3.586(4) . . no
C4 C25 3.563(3) . 3_545 no
C4 C17 3.518(4) . 1_556 no
C4 C16 3.585(4) . 1_556 no
C5 C14 3.585(4) . . no
C5 C18 3.559(4) . 1_556 no
C5 C13 3.432(4) . 1_556 no
C7 O1 3.350(3) . . no
C7 C24 3.537(4) . 3_545 no
C7 C23 3.425(4) . 3_545 no
C8 C15 3.593(3) . . no
C8 C23 3.495(4) . 3_545 no
C8 C24 3.494(4) . 3_545 no
C8 C25 3.553(4) . 3_545 no
C9 C22 3.553(4) . 3_545 no
C9 C21 3.528(3) . 3_545 no
C10 C22 3.442(4) . 3_544 no
C10 C23 3.352(4) . 3_544 no
C10 C18 3.574(3) . 4_455 no
C11 N8 3.288(4) . 3_544 no
C11 C23 3.348(4) . 3_544 no
C12 C21 3.483(4) . 3_545 no
C13 C5 3.432(4) . 1_554 no
C13 C1 3.327(4) . . no
C14 C5 3.585(4) . . no
C15 C8 3.593(3) . . no
C15 C4 3.586(4) . . no
C15 C3 3.439(3) . . no
C15 C25 3.534(3) . 3_544 no
C16 C3 3.543(4) . . no
C16 C4 3.585(4) . 1_554 no
C16 C2 3.567(4) . . no
C17 C4 3.518(4) . 1_554 no
C17 C2 3.537(4) . . no
C17 C3 3.422(3) . 1_554 no
C18 C2 3.588(4) . . no
C18 C10 3.574(3) . 4_555 no
C18 C5 3.559(4) . 1_554 no
C18 C1 3.560(4) . . no
C19 N1 3.315(3) . 2_654 no
C21 C12 3.483(4) . 3_554 no
C21 C9 3.528(3) . 3_554 no
C22 C10 3.442(4) . 3_555 no
C22 C9 3.553(4) . 3_554 no
C23 C10 3.352(4) . 3_555 no
C23 C7 3.425(4) . 3_554 no
C23 C11 3.348(4) . 3_555 no
C23 C8 3.495(4) . 3_554 no
C24 C8 3.494(4) . 3_554 no
C24 C7 3.537(4) . 3_554 no
C25 C15 3.534(3) . 3_555 no
C25 C4 3.563(3) . 3_554 no
C25 C8 3.553(4) . 3_554 no
C1 H4O 2.62(5) . 2_655 no
C1 H22 2.88(3) . 2_665 no
C2 H2N 2.67(3) . . no
C2 H22 2.86(3) . 2_665 no
C4 H25 3.03(3) . 3_545 no
C5 H4O 2.65(5) . 2_655 no
C5 H25 3.09(3) . 3_545 no
C7 H15A 2.77(3) . . no
C8 H15A 2.68(3) . . no
C8 H5N 2.65(3) . . no
C10 H2 3.05(3) . 4_455 no
C11 H1 2.90(3) . 4_455 no
C14 H25 2.81(3) . 3_544 no
C15 H25 2.87(3) . 3_544 no
C17 H10 2.91(3) . 4_555 no
C18 H22 3.08(3) . 2_664 no
C18 H10 2.74(3) . 4_555 no
C19 H5O 2.38(4) . . no
C22 H18 2.93(3) . 2_665 no
C24 H4 2.93(3) . 3_554 no
C25 H4 2.79(3) . 3_554 no
C25 H15A 3.10(3) . 3_555 no
C25 H8 3.06(4) . 3_554 no
C26 H8O 2.13(4) . . no
C26 H6A 3.05(7) . 3_554 no
H1 H4O 2.57(6) . 2_655 no
H1 O3 2.62(3) . 2_655 no
H1 C11 2.90(3) . 4_555 no
H2 H2N 2.27(5) . . no
H2 C10 3.05(3) . 4_555 no
H2 N2 2.68(3) . . no
H2N C2 2.67(3) . . no
H2N H2 2.27(5) . . no
H2N O8 2.18(4) . 2_665 no
H3A O8 2.67(4) . . no
H3A H7B 2.57(6) . 2_665 no
H3A H8O 2.56(7) . . no
H3A O1 2.61(4) . . no
H3B O1 2.64(5) . . no
H3B O2 2.13(5) . 3_555 no
H4 C25 2.79(3) . 3_545 no
H4 C24 2.93(3) . 3_545 no
H4 O1 2.58(3) . . no
H4 H25 2.44(5) . 3_545 no
H4O H1 2.57(6) . 2_654 no
H4O C5 2.65(5) . 2_654 no
H4O C1 2.62(5) . 2_654 no
H4O N1 1.68(5) . 2_654 no
H5 O7 2.64(3) . 3_545 no
H5 H25 2.59(5) . 3_545 no
H5N O5 2.17(4) . . no
H5N C8 2.65(3) . . no
H5N H5O 2.50(5) . . no
H5N H8 2.29(5) . . no
H5O O3 1.81(4) . . no
H5O C19 2.38(4) . . no
H5O H5N 2.50(5) . . no
H6A H8B 2.48(7) . 1_545 no
H6A C26 3.05(7) . 3_545 no
H6A H24 2.54(6) . 1_545 no
H6A O6 2.39(7) . 3_545 no
H6B O1 2.16(3) . 3_544 no
H6B O2 2.68(3) . . no
H7 O1 2.42(3) . . no
H7 O6 2.89(3) . . no
H7A H15A 2.49(4) . . no
H7A O6 2.23(3) . . no
H7B H3A 2.57(6) . 2_664 no
H7B H17 2.42(5) . . no
H7B N3 2.14(3) . 2_664 no
H8 C25 3.06(4) . 3_545 no
H8 H15A 2.58(5) . . no
H8 N5 2.69(3) . . no
H8 H5N 2.29(5) . . no
H8A O3 2.29(4) . 1_565 no
H8A H22 2.39(5) . . no
H8B N6 2.28(3) . 1_565 no
H8B H6A 2.48(7) . 1_565 no
H8B H24 2.31(5) . . no
H8O H3A 2.56(7) . . no
H8O O6 1.57(5) . . no
H8O C26 2.13(4) . . no
H10 O2 2.60(3) . . no
H10 C17 2.91(3) . 4_455 no
H10 C18 2.74(3) . 4_455 no
H10 H18 2.42(4) . 4_455 no
H11 O4 2.64(3) . 4_455 no
H15A H8 2.58(5) . . no
H15A C7 2.77(3) . . no
H15A C8 2.68(3) . . no
H15A H7A 2.49(4) . . no
H15A C25 3.10(3) . 3_544 no
H17 O8 2.91(3) . 2_664 no
H17 H7B 2.42(5) . . no
H18 O4 2.45(2) . . no
H18 H10 2.42(4) . 4_555 no
H18 C22 2.93(3) . 2_664 no
H18 H22 2.36(4) . 2_664 no
H22 H18 2.36(4) . 2_665 no
H22 H8A 2.39(5) . . no
H22 C1 2.88(3) . 2_664 no
H22 C2 2.86(3) . 2_664 no
H22 C18 3.08(3) . 2_665 no
H24 H8B 2.31(5) . . no
H24 N6 2.89(3) . 1_565 no
H24 H6A 2.54(6) . 1_565 no
H25 H5 2.59(5) . 3_554 no
H25 O7 2.38(3) . . no
H25 O5 2.70(4) . 3_555 no
H25 C4 3.03(3) . 3_554 no
H25 C5 3.09(3) . 3_554 no
H25 C14 2.81(3) . 3_555 no
H25 C15 2.87(3) . 3_555 no
H25 H4 2.44(5) . 3_554 no

loop_
_geom_hbond_atom_site_label_D
_geom_hbond_atom_site_label_H
_geom_hbond_atom_site_label_A
_geom_hbond_distance_DH
_geom_hbond_distance_HA
_geom_hbond_distance_DA
_geom_hbond_angle_DHA
_geom_hbond_site_symmetry_A
_geom_hbond_publ_flag
N2 H2N O8 0.87(3) 2.18(4) 3.015(3) 159(4) 2_665 yes
N3 H3B O2 1.01(5) 2.13(5) 3.038(3) 149(4) 3_555 yes
O4 H4O N1 0.90(5) 1.68(5) 2.575(3) 171(4) 2_654 yes
N5 H5N O5 0.88(3) 2.17(4) 3.028(3) 168(3) . yes
O5 H5O O3 0.90(3) 1.81(4) 2.591(2) 145(3) . yes
N6 H6A O6 1.01(7) 2.39(7) 3.258(4) 144(4) 3_545 yes
N6 H6B O1 0.89(3) 2.16(3) 3.010(3) 159(3) 3_544 yes
N7 H7A O6 0.90(4) 2.23(3) 3.023(3) 147(3) . yes
N7 H7B N3 0.97(3) 2.14(3) 3.093(3) 168(3) 2_664 yes
O7 H7O N4 1.21(5) 1.35(5) 2.553(3) 178(6) . yes
N8 H8A O3 0.81(4) 2.29(4) 3.053(3) 156(3) 1_565 yes
N8 H8B N6 0.90(3) 2.28(3) 3.170(3) 173(3) 1_565 yes
O8 H8O O6 1.02(5) 1.57(5) 2.554(3) 161(4) . yes
C7 H7 O1 0.94(3) 2.42(3) 3.350(3) 170(3) . yes
C25 H25 O7 1.02(3) 2.38(3) 2.787(3) 103(2) . yes

loop_
_geom_torsion_atom_site_label_1
_geom_torsion_atom_site_label_2
_geom_torsion_atom_site_label_3
_geom_torsion_atom_site_label_4
_geom_torsion
_geom_torsion_site_symmetry_1
_geom_torsion_site_symmetry_2
_geom_torsion_site_symmetry_3
_geom_torsion_site_symmetry_4
_geom_torsion_publ_flag
C11 N4 C7 C8 1.4(4) . . . . no
C7 N4 C11 C10 -0.9(4) . . . . no
N6 N5 C12 O2 -1.4(4) . . . . no
N6 N5 C12 C9 177.8(2) . . . . no
C1 N1 C5 C4 -0.5(4) . . . . no
C5 N1 C1 C2 0.7(4) . . . . no
N3 N2 C6 C3 179.0(3) . . . . no
N3 N2 C6 O1 -0.7(5) . . . . no
N4 C7 C8 C9 -0.7(4) . . . . no
C7 C8 C9 C12 -178.5(2) . . . . no
C7 C8 C9 C10 -0.4(4) . . . . no
C10 C9 C12 N5 154.7(2) . . . . no
C12 C9 C10 C11 179.0(2) . . . . no
C8 C9 C12 O2 152.1(3) . . . . no
C8 C9 C10 C11 0.9(3) . . . . no
C10 C9 C12 O2 -26.1(4) . . . . no
C8 C9 C12 N5 -27.2(4) . . . . no
C9 C10 C11 N4 -0.2(4) . . . . no
C26 C20 C21 O8 -6.1(3) . . . . no
C26 C20 C25 C24 -173.8(2) . . . . no
C21 C20 C26 O6 -0.8(3) . . . . no
C21 C20 C25 C24 3.4(3) . . . . no
C25 C20 C26 O6 176.3(2) . . . . no
C25 C20 C26 O7 -2.9(3) . . . . no
C25 C20 C21 C22 -3.6(3) . . . . no
C21 C20 C26 O7 180.0(2) . . . . no
C26 C20 C21 C22 173.6(2) . . . . no
C25 C20 C21 O8 176.7(2) . . . . no
O8 C21 C22 C23 -179.6(2) . . . . no
C20 C21 C22 C23 0.8(4) . . . . no
C21 C22 C23 C24 2.5(4) . . . . no
C21 C22 C23 N8 -179.3(3) . . . . no
C22 C23 C24 C25 -2.8(4) . . . . no
N8 C23 C24 C25 179.0(3) . . . . no
C23 C24 C25 C20 -0.2(4) . . . . no
C18 C13 C14 C15 -0.8(3) . . . . no
C19 C13 C18 C17 -178.3(2) . . . . no
C19 C13 C14 C15 178.3(2) . . . . no
C14 C13 C18 C17 0.7(3) . . . . no
C18 C13 C19 O3 -171.6(2) . . . . no
C18 C13 C19 O4 9.5(4) . . . . no
C19 C13 C14 O5 -1.2(3) . . . . no
C14 C13 C19 O4 -169.5(2) . . . . no
C18 C13 C14 O5 179.7(2) . . . . no
C14 C13 C19 O3 9.3(4) . . . . no
C13 C14 C15 C16 -0.6(3) . . . . no
O5 C14 C15 C16 178.9(2) . . . . no
C14 C15 C16 N7 179.5(2) . . . . no
C14 C15 C16 C17 2.2(4) . . . . no
C15 C16 C17 C18 -2.2(4) . . . . no
N7 C16 C17 C18 -179.6(2) . . . . no
C16 C17 C18 C13 0.8(3) . . . . no
N1 C1 C2 C3 -0.1(4) . . . . no
C1 C2 C3 C4 -0.7(4) . . . . no
C1 C2 C3 C6 -179.4(2) . . . . no
C2 C3 C6 N2 -25.9(4) . . . . no
C4 C3 C6 O1 -24.9(4) . . . . no
C4 C3 C6 N2 155.4(3) . . . . no
C2 C3 C6 O1 153.8(3) . . . . no
C2 C3 C4 C5 0.9(4) . . . . no
C6 C3 C4 C5 179.7(2) . . . . no
C3 C4 C5 N1 -0.3(4) . . . . no
